data_4073063
loop_
_publ_author_name
'Coe, Benjamin J.'
'Curati, Naomi R. M.'
'Fitzgerald, Emma C.'
'Coles, Simon J.'
'Horton, Peter N.'
'Light, Mark E.'
'Hursthouse, Michael B.'

_publ_section_title
;
 Syntheses and Properties of Bimetallic Chromophore-Quencher Assemblies
 Containing Ruthenium(II) and Rhenium(I) Centers
;
_journal_issue 9
_journal_name_full Organometallics
_journal_page_first 2318
_journal_paper_doi 10.1021/om070042x
_journal_volume 26
_journal_year 2007
_chemical_formula_moiety 'C29 H21 N3 O5 Re, C F3 O3 S'
_chemical_formula_sum 'C30 H21 F3 N3 O8 Re S'
_chemical_formula_weight 826.76
_chemical_name_systematic
;
 ?
;
_space_group_IT_number 2
_symmetry_cell_setting triclinic
_symmetry_space_group_name_Hall '-P 1'
_symmetry_space_group_name_H-M 'P -1'
_atom_sites_solution_hydrogens geom
_atom_sites_solution_primary direct
_atom_sites_solution_secondary difmap
_audit_creation_method SHELXL-97
_cell_angle_alpha 101.79(6)
_cell_angle_beta 106.89(7)
_cell_angle_gamma 92.26(6)
_cell_formula_units_Z 2
_cell_length_a 10.529(6)
_cell_length_b 12.626(7)
_cell_length_c 13.129(12)
_cell_measurement_reflns_used 5995
_cell_measurement_temperature 120(2)
_cell_measurement_theta_max 27.485
_cell_measurement_theta_min 2.910
_cell_volume 1626(2)
_computing_cell_refinement 'DENZO (Otwinowski & Minor, 1997) & COLLECT (Hooft, R.W.W., 1998)'
_computing_data_collection 'COLLECT (Hooft, R.W.W., 1998)'
_computing_data_reduction 'DENZO (Otwinowski & Minor, 1997) & COLLECT (Hooft, R.W.W., 1998)'
_computing_molecular_graphics 'ORTEP3 for Windows (Farrugia, 1997)'
_computing_structure_refinement 'SHELXL-97 (Sheldrick, 1997b)'
_computing_structure_solution 'SHELXS-97 (Sheldrick, 1997a)'
_diffrn_ambient_temperature 120(2)
_diffrn_detector_area_resol_mean 9.091
_diffrn_measured_fraction_theta_full 0.993
_diffrn_measured_fraction_theta_max 0.993
_diffrn_measurement_device_type 'Bruker-Nonius 95mm CCD camera on \k-goniostat'
_diffrn_measurement_method '\f & \w scans'
_diffrn_radiation_monochromator graphite
_diffrn_radiation_source 'Bruker-Nonius FR591 rotating anode'
_diffrn_radiation_type MoK\a
_diffrn_radiation_wavelength 0.71073
_diffrn_reflns_av_R_equivalents 0.0755
_diffrn_reflns_av_sigmaI/netI 0.0756
_diffrn_reflns_limit_h_max 13
_diffrn_reflns_limit_h_min -13
_diffrn_reflns_limit_k_max 15
_diffrn_reflns_limit_k_min -16
_diffrn_reflns_limit_l_max 17
_diffrn_reflns_limit_l_min -17
_diffrn_reflns_number 32283
_diffrn_reflns_theta_full 27.48
_diffrn_reflns_theta_max 27.48
_diffrn_reflns_theta_min 3.47
_exptl_absorpt_coefficient_mu 3.871
_exptl_absorpt_correction_T_max 0.7220
_exptl_absorpt_correction_T_min 0.4568
_exptl_absorpt_correction_type multi-scan
_exptl_absorpt_process_details 'SADABS V2.10 (Sheldrick, G.M., 2003)'
_exptl_crystal_colour Red
_exptl_crystal_density_diffrn 1.689
_exptl_crystal_density_method 'not measured'
_exptl_crystal_description Block
_exptl_crystal_F_000 808
_exptl_crystal_size_max 0.24
_exptl_crystal_size_mid 0.11
_exptl_crystal_size_min 0.09
_refine_diff_density_max 2.273
_refine_diff_density_min -2.020
_refine_diff_density_rms 0.160
_refine_ls_extinction_method none
_refine_ls_goodness_of_fit_ref 1.019
_refine_ls_hydrogen_treatment constr
_refine_ls_matrix_type full
_refine_ls_number_parameters 489
_refine_ls_number_reflns 7397
_refine_ls_number_restraints 589
_refine_ls_restrained_S_all 0.991
_refine_ls_R_factor_all 0.0772
_refine_ls_R_factor_gt 0.0515
_refine_ls_shift/su_max 0.005
_refine_ls_shift/su_mean 0.000
_refine_ls_structure_factor_coef Fsqd
_refine_ls_weighting_details 'calc w=1/[\s^2^(Fo^2^)+(0.0752P)^2^+0.0000P] where P=(Fo^2^+2Fc^2^)/3'
_refine_ls_weighting_scheme calc
_refine_ls_wR_factor_gt 0.1196
_refine_ls_wR_factor_ref 0.1275
_reflns_number_gt 5471
_reflns_number_total 7397
_reflns_threshold_expression >2sigma(I)
_cod_data_source_file om070042xsi20070116_084531.cif
_cod_data_source_block 16
_cod_original_sg_symbol_H-M P-1
_cod_database_code 4073063

loop_
_symmetry_equiv_pos_as_xyz
'x, y, z'
'-x, -y, -z'

loop_
_atom_site_label
_atom_site_type_symbol
_atom_site_fract_x
_atom_site_fract_y
_atom_site_fract_z
_atom_site_U_iso_or_equiv
_atom_site_adp_type
_atom_site_occupancy
_atom_site_symmetry_multiplicity
_atom_site_calc_flag
_atom_site_refinement_flags
_atom_site_disorder_assembly
_atom_site_disorder_group
Re1 Re 0.29201(2) 0.175620(19) 0.670645(18) 0.03756(11) Uani 1 1 d U . .
C1 C 0.2960(5) -0.0132(5) 0.4659(5) 0.0374(12) Uani 1 1 d U . .
C2 C 0.2474(6) -0.0935(5) 0.5102(6) 0.0425(14) Uani 1 1 d U . .
H2 H 0.2532 -0.0770 0.5855 0.051 Uiso 1 1 calc R . .
C3 C 0.1929(6) -0.1929(5) 0.4481(6) 0.0491(15) Uani 1 1 d U . .
H3 H 0.1610 -0.2454 0.4798 0.059 Uiso 1 1 calc R . .
C4 C 0.1834(7) -0.2185(5) 0.3382(7) 0.0560(17) Uani 1 1 d U . .
H4 H 0.1407 -0.2872 0.2941 0.067 Uiso 1 1 calc R . .
C5 C 0.2348(7) -0.1458(6) 0.2927(6) 0.0541(17) Uani 1 1 d U . .
H5 H 0.2311 -0.1653 0.2180 0.065 Uiso 1 1 calc R . .
C6 C 0.2936(6) -0.0417(5) 0.3564(5) 0.0427(14) Uani 1 1 d U . .
C7 C 0.3502(6) 0.0357(5) 0.3140(5) 0.0459(15) Uani 1 1 d U . .
H7 H 0.3460 0.0196 0.2391 0.055 Uiso 1 1 calc R . .
C8 C 0.4108(6) 0.1335(5) 0.3795(5) 0.0393(13) Uani 1 1 d U . .
H8 H 0.4549 0.1834 0.3526 0.047 Uiso 1 1 calc R . .
C9 C 0.4067(6) 0.1587(5) 0.4872(5) 0.0371(12) Uani 1 1 d U . .
C10 C 0.4723(5) 0.2625(5) 0.5633(5) 0.0347(12) Uani 1 1 d U . .
C11 C 0.5420(6) 0.3406(5) 0.5320(5) 0.0405(14) Uani 1 1 d U . .
H11 H 0.5452 0.3300 0.4591 0.049 Uiso 1 1 calc R . .
C12 C 0.6061(6) 0.4339(5) 0.6096(5) 0.0442(14) Uani 1 1 d U . .
H12 H 0.6474 0.4904 0.5885 0.053 Uiso 1 1 calc R . .
C13 C 0.6101(6) 0.4448(5) 0.7173(5) 0.0453(14) Uani 1 1 d U . .
C14 C 0.6843(7) 0.5336(6) 0.8006(6) 0.0568(17) Uani 1 1 d U . .
H14 H 0.7328 0.5888 0.7834 0.068 Uiso 1 1 calc R . .
C15 C 0.6859(7) 0.5396(7) 0.9044(7) 0.065(2) Uani 1 1 d U . .
H15 H 0.7347 0.6002 0.9598 0.078 Uiso 1 1 calc R . .
C16 C 0.6167(6) 0.4578(7) 0.9328(6) 0.0576(18) Uani 1 1 d U . .
H16 H 0.6225 0.4622 1.0071 0.069 Uiso 1 1 calc R . .
C17 C 0.5412(6) 0.3721(6) 0.8535(5) 0.0479(15) Uani 1 1 d U . .
H17 H 0.4922 0.3184 0.8724 0.057 Uiso 1 1 calc R . .
C18 C 0.5367(6) 0.3643(5) 0.7450(5) 0.0405(14) Uani 1 1 d U . .
N1 N 0.3472(4) 0.0905(4) 0.5297(4) 0.0340(10) Uani 1 1 d U . .
N2 N 0.4607(5) 0.2758(4) 0.6643(4) 0.0379(11) Uani 1 1 d U . .
C21 C 0.1099(6) 0.2103(5) 0.4498(5) 0.0383(13) Uani 1 1 d U . .
H21 H 0.0962 0.1331 0.4345 0.046 Uiso 1 1 calc R . .
C22 C 0.0555(6) 0.2631(5) 0.3666(5) 0.0387(13) Uani 1 1 d U . .
H22 H 0.0044 0.2229 0.2960 0.046 Uiso 1 1 calc R . .
C23 C 0.0771(6) 0.3758(5) 0.3887(5) 0.0362(12) Uani 1 1 d U . .
C24 C 0.1430(6) 0.4310(5) 0.4932(5) 0.0395(13) Uani 1 1 d U . .
H24 H 0.1529 0.5082 0.5113 0.047 Uiso 1 1 calc R . .
C25 C 0.1949(6) 0.3743(5) 0.5723(5) 0.0369(13) Uani 1 1 d U . .
H25 H 0.2419 0.4139 0.6442 0.044 Uiso 1 1 calc R . .
C26 C 0.0297(6) 0.4379(5) 0.3019(5) 0.0428(14) Uani 1 1 d U . .
C27 C -0.0562(7) 0.4223(6) 0.1114(5) 0.0537(17) Uani 1 1 d U . .
H27A H 0.0034 0.4874 0.1174 0.064 Uiso 1 1 calc R . .
H27B H -0.1458 0.4447 0.1097 0.064 Uiso 1 1 calc R . .
C28 C -0.0646(8) 0.3392(6) 0.0113(6) 0.062(2) Uani 1 1 d U . .
H28A H 0.0252 0.3201 0.0127 0.093 Uiso 1 1 calc R . .
H28B H -0.1037 0.3685 -0.0532 0.093 Uiso 1 1 calc R . .
H28C H -0.1206 0.2740 0.0082 0.093 Uiso 1 1 calc R . .
N21 N 0.1813(4) 0.2644(4) 0.5513(4) 0.0333(10) Uani 1 1 d U . .
O21 O -0.0035(4) 0.3726(3) 0.2027(3) 0.0442(10) Uani 1 1 d U . .
O22 O 0.0261(5) 0.5357(4) 0.3203(4) 0.0487(11) Uani 1 1 d U . .
C31 C 0.1386(6) 0.0835(5) 0.6573(5) 0.0415(14) Uani 1 1 d U . .
C32 C 0.2386(6) 0.2713(5) 0.7832(5) 0.0401(13) Uani 1 1 d U . .
C33 C 0.4015(7) 0.1069(5) 0.7785(5) 0.0428(14) Uani 1 1 d U . .
O31 O 0.0438(4) 0.0279(4) 0.6518(4) 0.0565(13) Uani 1 1 d U . .
O32 O 0.2013(5) 0.3256(4) 0.8453(4) 0.0581(13) Uani 1 1 d U . .
O33 O 0.4673(6) 0.0705(5) 0.8451(4) 0.0673(15) Uani 1 1 d U . .
C141 C 0.6199(19) 0.2249(11) 0.1402(13) 0.102(5) Uani 0.603(14) 1 d PDU A 1
O141 O 0.5227(15) 0.3316(15) 0.2823(16) 0.057(3) Uani 0.603(14) 1 d PDU A 1
O142 O 0.7685(8) 0.3174(9) 0.3308(8) 0.062(3) Uani 0.603(14) 1 d PDU A 1
O143 O 0.6616(9) 0.4335(7) 0.2086(7) 0.048(2) Uani 0.603(14) 1 d PDU A 1
F141 F 0.602(2) 0.1342(9) 0.1699(16) 0.159(7) Uani 0.603(14) 1 d PDU A 1
F142 F 0.7254(19) 0.2205(14) 0.1042(15) 0.146(7) Uani 0.603(14) 1 d PDU A 1
F143 F 0.5129(17) 0.2357(16) 0.0594(11) 0.166(7) Uani 0.603(14) 1 d PDU A 1
S141 S 0.6469(6) 0.3401(4) 0.2546(4) 0.0386(12) Uani 0.603(14) 1 d PDU A 1
C146 C 0.5939(19) 0.2303(14) 0.1191(13) 0.066(4) Uani 0.397(14) 1 d PDU A 2
O146 O 0.7401(16) 0.215(2) 0.3052(15) 0.115(8) Uani 0.397(14) 1 d PDU A 2
O147 O 0.742(3) 0.3960(17) 0.252(2) 0.129(9) Uani 0.397(14) 1 d PDU A 2
O148 O 0.553(2) 0.321(3) 0.298(3) 0.075(7) Uani 0.397(14) 1 d PDU A 2
F146 F 0.524(2) 0.1420(16) 0.116(2) 0.130(7) Uani 0.397(14) 1 d PDU A 2
F147 F 0.6854(19) 0.198(2) 0.0722(16) 0.104(7) Uani 0.397(14) 1 d PDU A 2
F148 F 0.518(3) 0.2917(18) 0.0630(14) 0.130(8) Uani 0.397(14) 1 d PDU A 2
S146 S 0.6695(12) 0.3011(12) 0.2612(9) 0.073(3) Uani 0.397(14) 1 d PDU A 2

loop_
_atom_site_aniso_label
_atom_site_aniso_U_11
_atom_site_aniso_U_22
_atom_site_aniso_U_33
_atom_site_aniso_U_23
_atom_site_aniso_U_13
_atom_site_aniso_U_12
Re1 0.03167(15) 0.04918(18) 0.03319(16) 0.01448(11) 0.00958(10) -0.00448(10)
C1 0.027(3) 0.044(3) 0.040(3) 0.015(2) 0.004(2) 0.000(2)
C2 0.037(3) 0.042(3) 0.056(4) 0.023(3) 0.016(3) 0.007(2)
C3 0.040(3) 0.038(3) 0.069(4) 0.017(3) 0.013(3) 0.003(3)
C4 0.051(4) 0.032(3) 0.076(5) 0.009(3) 0.010(4) 0.000(3)
C5 0.055(4) 0.051(4) 0.047(4) 0.003(3) 0.007(3) -0.001(3)
C6 0.037(3) 0.047(3) 0.040(3) 0.006(3) 0.007(3) -0.002(3)
C7 0.049(4) 0.055(4) 0.032(3) 0.006(3) 0.013(3) -0.001(3)
C8 0.042(3) 0.043(3) 0.037(3) 0.015(3) 0.014(3) -0.003(3)
C9 0.032(3) 0.043(3) 0.037(3) 0.010(2) 0.012(2) -0.004(2)
C10 0.024(3) 0.047(3) 0.031(3) 0.011(2) 0.006(2) -0.004(2)
C11 0.035(3) 0.047(3) 0.040(3) 0.015(3) 0.009(3) -0.005(2)
C12 0.034(3) 0.046(3) 0.052(3) 0.017(3) 0.008(3) -0.010(3)
C13 0.027(3) 0.055(4) 0.045(3) 0.001(3) 0.006(3) -0.009(3)
C14 0.036(3) 0.061(4) 0.060(4) 0.000(3) 0.006(3) -0.014(3)
C15 0.043(4) 0.077(5) 0.051(4) -0.013(4) 0.003(3) -0.014(3)
C16 0.036(3) 0.088(5) 0.037(4) -0.002(3) 0.005(3) 0.001(3)
C17 0.033(3) 0.068(4) 0.038(3) 0.010(3) 0.006(3) 0.000(3)
C18 0.029(3) 0.053(4) 0.033(3) 0.005(3) 0.004(2) -0.008(2)
N1 0.026(2) 0.045(3) 0.030(2) 0.012(2) 0.0054(18) -0.0024(19)
N2 0.031(2) 0.049(3) 0.031(2) 0.010(2) 0.007(2) -0.002(2)
C21 0.028(3) 0.039(3) 0.043(3) 0.006(3) 0.006(2) -0.004(2)
C22 0.033(3) 0.044(3) 0.035(3) 0.009(3) 0.005(2) -0.008(2)
C23 0.032(3) 0.038(3) 0.038(3) 0.010(2) 0.011(2) -0.007(2)
C24 0.033(3) 0.043(3) 0.041(3) 0.005(3) 0.013(3) -0.007(2)
C25 0.034(3) 0.041(3) 0.034(3) 0.008(2) 0.010(2) -0.007(2)
C26 0.036(3) 0.046(3) 0.043(3) 0.012(3) 0.009(3) -0.014(3)
C27 0.048(4) 0.072(5) 0.039(3) 0.028(3) 0.002(3) -0.008(3)
C28 0.072(5) 0.069(5) 0.039(4) 0.017(3) 0.009(4) -0.013(4)
N21 0.023(2) 0.046(3) 0.030(2) 0.009(2) 0.0079(18) -0.0045(19)
O21 0.047(2) 0.047(2) 0.039(2) 0.0156(19) 0.0094(19) -0.0065(19)
O22 0.056(3) 0.038(2) 0.051(3) 0.017(2) 0.011(2) -0.005(2)
C31 0.041(3) 0.043(3) 0.045(4) 0.011(3) 0.018(3) -0.001(3)
C32 0.031(3) 0.053(4) 0.033(3) 0.010(3) 0.005(2) 0.002(3)
C33 0.052(3) 0.052(4) 0.030(3) 0.019(3) 0.013(3) 0.015(3)
O31 0.041(2) 0.054(3) 0.079(4) 0.015(3) 0.026(2) -0.008(2)
O32 0.061(3) 0.070(4) 0.044(3) 0.007(3) 0.022(3) 0.006(3)
O33 0.073(4) 0.087(4) 0.046(3) 0.030(3) 0.013(3) 0.018(3)
C141 0.149(11) 0.077(7) 0.076(8) -0.022(6) 0.063(6) -0.070(8)
O141 0.044(7) 0.086(7) 0.051(8) 0.044(6) 0.013(7) -0.004(6)
O142 0.031(4) 0.084(7) 0.069(6) 0.036(5) 0.001(4) 0.002(4)
O143 0.049(5) 0.054(4) 0.044(5) 0.022(4) 0.012(4) -0.013(4)
F141 0.251(19) 0.056(5) 0.197(16) -0.017(7) 0.151(13) -0.056(9)
F142 0.219(13) 0.084(7) 0.151(14) -0.052(9) 0.144(12) -0.064(9)
F143 0.185(11) 0.208(16) 0.046(7) -0.035(8) 0.009(7) -0.124(11)
S141 0.037(2) 0.049(2) 0.0256(16) 0.0098(16) 0.0056(13) -0.0115(16)
C146 0.081(13) 0.060(10) 0.058(8) 0.026(7) 0.013(7) 0.000(7)
O146 0.055(9) 0.20(2) 0.085(11) 0.056(14) -0.002(8) 0.036(11)
O147 0.130(17) 0.103(12) 0.148(19) -0.047(11) 0.093(15) -0.063(12)
O148 0.030(8) 0.155(19) 0.044(10) 0.040(10) 0.004(8) 0.004(8)
F146 0.129(15) 0.073(10) 0.155(17) 0.004(9) 0.018(12) -0.055(9)
F147 0.103(10) 0.113(18) 0.065(9) -0.042(9) 0.021(8) 0.000(9)
F148 0.23(2) 0.139(14) 0.043(8) 0.047(10) 0.042(10) 0.117(15)
S146 0.058(5) 0.105(8) 0.060(4) 0.006(5) 0.032(4) -0.016(5)

loop_
_atom_type_symbol
_atom_type_description
_atom_type_scat_dispersion_real
_atom_type_scat_dispersion_imag
_atom_type_scat_source
C C 0.0033 0.0016 'International Tables Vol C Tables 4.2.6.8 and 6.1.1.4'
H H 0.0000 0.0000 'International Tables Vol C Tables 4.2.6.8 and 6.1.1.4'
N N 0.0061 0.0033 'International Tables Vol C Tables 4.2.6.8 and 6.1.1.4'
O O 0.0106 0.0060 'International Tables Vol C Tables 4.2.6.8 and 6.1.1.4'
F F 0.0171 0.0103 'International Tables Vol C Tables 4.2.6.8 and 6.1.1.4'
S S 0.1246 0.1234 'International Tables Vol C Tables 4.2.6.8 and 6.1.1.4'
Re Re -1.0185 7.2310 'International Tables Vol C Tables 4.2.6.8 and 6.1.1.4'

loop_
_geom_angle_atom_site_label_1
_geom_angle_atom_site_label_2
_geom_angle_atom_site_label_3
_geom_angle
C31 Re1 C33 91.1(3)
C31 Re1 C32 84.4(3)
C33 Re1 C32 90.4(3)
C31 Re1 N2 173.0(2)
C33 Re1 N2 93.4(2)
C32 Re1 N2 100.8(2)
C31 Re1 N1 100.1(2)
C33 Re1 N1 98.0(2)
C32 Re1 N1 170.3(2)
N2 Re1 N1 74.08(19)
C31 Re1 N21 93.5(2)
C33 Re1 N21 175.2(2)
C32 Re1 N21 89.1(2)
N2 Re1 N21 82.00(18)
N1 Re1 N21 82.11(18)
N1 C1 C6 120.9(5)
N1 C1 C2 121.0(6)
C6 C1 C2 118.1(6)
C3 C2 C1 121.5(7)
C3 C2 H2 119.2
C1 C2 H2 119.2
C2 C3 C4 120.2(6)
C2 C3 H3 119.9
C4 C3 H3 119.9
C5 C4 C3 120.6(7)
C5 C4 H4 119.7
C3 C4 H4 119.7
C4 C5 C6 120.2(7)
C4 C5 H5 119.9
C6 C5 H5 119.9
C1 C6 C7 118.2(6)
C1 C6 C5 119.2(6)
C7 C6 C5 122.5(6)
C8 C7 C6 120.6(6)
C8 C7 H7 119.7
C6 C7 H7 119.7
C7 C8 C9 118.7(5)
C7 C8 H8 120.7
C9 C8 H8 120.7
N1 C9 C8 123.1(5)
N1 C9 C10 115.3(5)
C8 C9 C10 121.6(5)
N2 C10 C11 122.7(6)
N2 C10 C9 115.2(5)
C11 C10 C9 122.1(5)
C12 C11 C10 118.7(6)
C12 C11 H11 120.6
C10 C11 H11 120.6
C13 C12 C11 120.3(5)
C13 C12 H12 119.9
C11 C12 H12 119.9
C12 C13 C14 122.2(6)
C12 C13 C18 118.8(5)
C14 C13 C18 119.0(6)
C15 C14 C13 119.8(7)
C15 C14 H14 120.1
C13 C14 H14 120.1
C14 C15 C16 121.4(7)
C14 C15 H15 119.3
C16 C15 H15 119.3
C17 C16 C15 120.3(7)
C17 C16 H16 119.9
C15 C16 H16 119.9
C16 C17 C18 119.5(6)
C16 C17 H17 120.2
C18 C17 H17 120.2
C17 C18 N2 119.4(5)
C17 C18 C13 120.0(6)
N2 C18 C13 120.6(6)
C9 N1 C1 118.2(5)
C9 N1 Re1 112.3(4)
C1 N1 Re1 126.8(4)
C10 N2 C18 118.0(5)
C10 N2 Re1 113.2(4)
C18 N2 Re1 127.4(4)
N21 C21 C22 122.5(5)
N21 C21 H21 118.8
C22 C21 H21 118.8
C23 C22 C21 118.7(6)
C23 C22 H22 120.6
C21 C22 H22 120.6
C24 C23 C22 118.7(6)
C24 C23 C26 119.4(5)
C22 C23 C26 121.9(5)
C23 C24 C25 119.9(6)
C23 C24 H24 120.1
C25 C24 H24 120.1
N21 C25 C24 122.4(6)
N21 C25 H25 118.8
C24 C25 H25 118.8
O22 C26 O21 124.9(6)
O22 C26 C23 123.9(6)
O21 C26 C23 111.2(5)
O21 C27 C28 106.7(6)
O21 C27 H27A 110.4
C28 C27 H27A 110.4
O21 C27 H27B 110.4
C28 C27 H27B 110.4
H27A C27 H27B 108.6
C27 C28 H28A 109.5
C27 C28 H28B 109.5
H28A C28 H28B 109.5
C27 C28 H28C 109.5
H28A C28 H28C 109.5
H28B C28 H28C 109.5
C21 N21 C25 117.7(5)
C21 N21 Re1 120.3(4)
C25 N21 Re1 121.6(4)
C26 O21 C27 116.7(5)
O31 C31 Re1 178.2(6)
O32 C32 Re1 176.6(5)
O33 C33 Re1 177.1(6)
F141 C141 F142 108.3(14)
F141 C141 F143 109.8(15)
F142 C141 F143 108.9(14)
F141 C141 S141 110.4(11)
F142 C141 S141 110.1(11)
F143 C141 S141 109.3(12)
O143 S141 O142 115.1(6)
O143 S141 O141 113.2(8)
O142 S141 O141 118.0(8)
O143 S141 C141 103.8(7)
O142 S141 C141 101.5(8)
O141 S141 C141 102.2(9)
F146 C146 F148 110.2(18)
F146 C146 F147 105.4(18)
F148 C146 F147 109.6(17)
F146 C146 S146 108.5(14)
F148 C146 S146 111.4(14)
F147 C146 S146 111.5(13)
O147 S146 O148 115.7(17)
O147 S146 O146 120.9(14)
O148 S146 O146 111.5(15)
O147 S146 C146 102.4(11)
O148 S146 C146 102.1(14)
O146 S146 C146 100.3(10)

loop_
_geom_bond_atom_site_label_1
_geom_bond_atom_site_label_2
_geom_bond_distance
Re1 C31 1.897(6)
Re1 C33 1.929(6)
Re1 C32 1.941(8)
Re1 N2 2.171(5)
Re1 N1 2.186(5)
Re1 N21 2.198(5)
C1 N1 1.393(8)
C1 C6 1.402(9)
C1 C2 1.414(8)
C2 C3 1.350(9)
C2 H2 0.9500
C3 C4 1.386(11)
C3 H3 0.9500
C4 C5 1.365(11)
C4 H4 0.9500
C5 C6 1.413(9)
C5 H5 0.9500
C6 C7 1.410(9)
C7 C8 1.362(9)
C7 H7 0.9500
C8 C9 1.397(9)
C8 H8 0.9500
C9 N1 1.344(7)
C9 C10 1.478(8)
C10 N2 1.344(8)
C10 C11 1.402(8)
C11 C12 1.388(9)
C11 H11 0.9500
C12 C13 1.381(9)
C12 H12 0.9500
C13 C14 1.412(9)
C13 C18 1.419(8)
C14 C15 1.343(11)
C14 H14 0.9500
C15 C16 1.411(11)
C15 H15 0.9500
C16 C17 1.370(10)
C16 H16 0.9500
C17 C18 1.395(9)
C17 H17 0.9500
C18 N2 1.401(8)
C21 N21 1.347(8)
C21 C22 1.389(8)
C21 H21 0.9500
C22 C23 1.389(8)
C22 H22 0.9500
C23 C24 1.367(9)
C23 C26 1.492(8)
C24 C25 1.376(8)
C24 H24 0.9500
C25 N21 1.352(7)
C25 H25 0.9500
C26 O22 1.213(8)
C26 O21 1.331(8)
C27 O21 1.444(7)
C27 C28 1.483(11)
C27 H27A 0.9900
C27 H27B 0.9900
C28 H28A 0.9800
C28 H28B 0.9800
C28 H28C 0.9800
C31 O31 1.173(7)
C32 O32 1.126(8)
C33 O33 1.136(8)
C141 F141 1.308(14)
C141 F142 1.327(15)
C141 F143 1.338(18)
C141 S141 1.811(13)
O141 S141 1.460(12)
O142 S141 1.458(9)
O143 S141 1.452(8)
C146 F146 1.298(16)
C146 F148 1.314(18)
C146 F147 1.323(17)
C146 S146 1.820(16)
O146 S146 1.465(16)
O147 S146 1.441(14)
O148 S146 1.456(16)
